data_4075702
loop_
_publ_author_name
'Wang, Jian-Qiang'
'Hou, Xiufeng'
'Weng, Linhong'
'Jin, Guo-Xin'

_publ_section_title
;
 Synthesis and Structure of Heterometallic Clusters (IrCo2, IrFe)
 Containing Bridging 1,2-Dicarba-closo-dodecaborane-1,2-dichalocogenolato
 Ligands
;
_journal_issue 5
_journal_name_full Organometallics
_journal_page_first 826
_journal_paper_doi 10.1021/om049185z
_journal_volume 24
_journal_year 2005
_chemical_formula_sum 'C15 H25 B10 Fe Ir O3 Se2'
_chemical_formula_weight 767.42
_chemical_name_systematic
; 
 ? 
;
_space_group_IT_number 61
_symmetry_cell_setting orthorhombic
_symmetry_space_group_name_Hall '-P 2ac 2ab'
_symmetry_space_group_name_H-M 'P b c a'
_atom_sites_solution_hydrogens geom
_atom_sites_solution_primary direct
_atom_sites_solution_secondary difmap
_audit_creation_method SHELXL-97
_cell_angle_alpha 90.00
_cell_angle_beta 90.00
_cell_angle_gamma 90.00
_cell_formula_units_Z 8
_cell_length_a 18.076(7)
_cell_length_b 14.012(5)
_cell_length_c 19.787(7)
_cell_measurement_temperature 293(2)
_cell_volume 5012(3)
_computing_cell_refinement 'Bruker SMART'
_computing_data_collection 'Bruker SMART'
_computing_data_reduction 'Bruker SHELXTL'
_computing_molecular_graphics 'Bruker SHELXTL'
_computing_publication_material 'Bruker SHELXTL'
_computing_structure_refinement 'SHELXL-97 (Sheldrick, 1997)'
_computing_structure_solution 'SHELXS-97 (Sheldrick, 1990)'
_diffrn_ambient_temperature 293(2)
_diffrn_measured_fraction_theta_full 1.000
_diffrn_measured_fraction_theta_max 1.000
_diffrn_measurement_device_type 'CCD area detector'
_diffrn_measurement_method 'phi and omega scans'
_diffrn_radiation_monochromator graphite
_diffrn_radiation_source 'fine-focus sealed tube'
_diffrn_radiation_type MoK\a
_diffrn_radiation_wavelength 0.71073
_diffrn_reflns_av_R_equivalents 0.0506
_diffrn_reflns_av_sigmaI/netI 0.0402
_diffrn_reflns_limit_h_max 21
_diffrn_reflns_limit_h_min -22
_diffrn_reflns_limit_k_max 17
_diffrn_reflns_limit_k_min -13
_diffrn_reflns_limit_l_max 24
_diffrn_reflns_limit_l_min -24
_diffrn_reflns_number 21751
_diffrn_reflns_theta_full 26.01
_diffrn_reflns_theta_max 26.01
_diffrn_reflns_theta_min 2.06
_diffrn_standards_decay_% 8.83
_exptl_absorpt_coefficient_mu 8.806
_exptl_absorpt_correction_T_max 0.4730
_exptl_absorpt_correction_T_min 0.1486
_exptl_crystal_density_diffrn 2.034
_exptl_crystal_density_method 'not measured'
_exptl_crystal_F_000 2880
_exptl_crystal_size_max 0.35
_exptl_crystal_size_mid 0.10
_exptl_crystal_size_min 0.10
_refine_diff_density_max 1.352
_refine_diff_density_min -1.243
_refine_diff_density_rms 0.170
_refine_ls_extinction_method none
_refine_ls_goodness_of_fit_ref 1.062
_refine_ls_hydrogen_treatment mixed
_refine_ls_matrix_type full
_refine_ls_number_parameters 299
_refine_ls_number_reflns 4935
_refine_ls_number_restraints 0
_refine_ls_restrained_S_all 1.062
_refine_ls_R_factor_all 0.0577
_refine_ls_R_factor_gt 0.0314
_refine_ls_shift/su_max 0.036
_refine_ls_shift/su_mean 0.002
_refine_ls_structure_factor_coef Fsqd
_refine_ls_weighting_details 'calc w=1/[\s^2^(Fo^2^)+(0.0349P)^2^+1.8299P] where P=(Fo^2^+2Fc^2^)/3'
_refine_ls_weighting_scheme calc
_refine_ls_wR_factor_gt 0.0648
_refine_ls_wR_factor_ref 0.0769
_reflns_number_gt 3617
_reflns_number_total 4935
_reflns_threshold_expression >2sigma(I)
_cod_data_source_file om049185zsi20041020_014211.cif
_cod_data_source_block f40907a
_cod_depositor_comments
;
The following automatic conversions were performed:

'_symmetry_cell_setting' value 'Orthorhombic' changed to
'orthorhombic' according to
/home/saulius/struct/CIF-dictionaries/cif_core.dic dictionary named
'cif_core.dic' version 2.4.1 from 2010-06-29.

Automatic conversion script
Id: cif_fix_values 1715 2011-07-08 13:25:40Z adriana 
;
_cod_original_sg_symbol_H-M Pbca
_cod_database_code 4075702

loop_
_symmetry_equiv_pos_as_xyz
'x, y, z'
'-x+1/2, -y, z+1/2'
'-x, y+1/2, -z+1/2'
'x+1/2, -y+1/2, -z'
'-x, -y, -z'
'x-1/2, y, -z-1/2'
'x, -y-1/2, z-1/2'
'-x-1/2, y-1/2, z'

loop_
_atom_site_label
_atom_site_type_symbol
_atom_site_fract_x
_atom_site_fract_y
_atom_site_fract_z
_atom_site_U_iso_or_equiv
_atom_site_adp_type
_atom_site_occupancy
_atom_site_symmetry_multiplicity
_atom_site_calc_flag
_atom_site_refinement_flags
Ir1 Ir 0.599499(13) 0.744454(14) 0.156597(11) 0.03296(8) Uani 1 1 d .
Fe1 Fe 0.50069(5) 0.74198(5) 0.06278(4) 0.0389(2) Uani 1 1 d .
Se1 Se 0.62664(3) 0.69560(4) 0.04080(3) 0.03332(14) Uani 1 1 d .
Se2 Se 0.55954(4) 0.88892(4) 0.09912(3) 0.03816(15) Uani 1 1 d .
B3 B 0.6158(4) 0.8808(5) -0.0518(3) 0.0416(17) Uani 1 1 d .
H3 H 0.5603 0.8610 -0.0697 0.050 Uiso 1 1 calc R
B4 B 0.6958(4) 0.8243(5) -0.0827(3) 0.0428(18) Uani 1 1 d .
H4 H 0.6929 0.7671 -0.1207 0.051 Uiso 1 1 calc R
B5 B 0.7618(4) 0.8216(5) -0.0174(3) 0.0403(16) Uani 1 1 d .
H5 H 0.8012 0.7620 -0.0133 0.048 Uiso 1 1 calc R
B6 B 0.7258(4) 0.8759(4) 0.0555(3) 0.0349(15) Uani 1 1 d .
H6 H 0.7416 0.8532 0.1067 0.042 Uiso 1 1 calc R
B7 B 0.6374(4) 0.9984(5) -0.0287(3) 0.0437(18) Uani 1 1 d .
H7 H 0.5960 1.0558 -0.0311 0.052 Uiso 1 1 calc R
B8 B 0.6764(5) 0.9444(5) -0.1020(4) 0.0479(19) Uani 1 1 d .
H8 H 0.6611 0.9670 -0.1534 0.057 Uiso 1 1 calc R
B9 B 0.7678(5) 0.9089(5) -0.0818(4) 0.049(2) Uani 1 1 d .
H9 H 0.8122 0.9084 -0.1199 0.059 Uiso 1 1 calc R
B10 B 0.7853(4) 0.9403(5) 0.0035(4) 0.0445(18) Uani 1 1 d .
H10 H 0.8412 0.9604 0.0205 0.053 Uiso 1 1 calc R
B11 B 0.7048(4) 0.9953(5) 0.0366(4) 0.0436(17) Uani 1 1 d .
H11 H 0.7068 1.0505 0.0760 0.052 Uiso 1 1 calc R
B12 B 0.7311(5) 1.0171(5) -0.0482(4) 0.050(2) Uani 1 1 d .
H12 H 0.7512 1.0875 -0.0646 0.061 Uiso 1 1 calc R
C1 C 0.6710(3) 0.8126(4) 0.0000(2) 0.0305(12) Uani 1 1 d .
C2 C 0.6379(3) 0.9102(4) 0.0300(3) 0.0320(13) Uani 1 1 d .
C3 C 0.4561(4) 0.7585(5) -0.0182(3) 0.0536(17) Uani 1 1 d .
C4 C 0.4260(4) 0.7743(5) 0.1170(4) 0.0501(17) Uani 1 1 d .
C5 C 0.4822(4) 0.6182(5) 0.0739(4) 0.0577(18) Uani 1 1 d .
C6 C 0.5650(4) 0.6672(4) 0.2483(3) 0.0411(15) Uani 1 1 d .
C7 C 0.5807(4) 0.7646(4) 0.2647(3) 0.0445(16) Uani 1 1 d .
C8 C 0.6570(4) 0.7807(4) 0.2502(3) 0.0484(17) Uani 1 1 d .
C9 C 0.6884(4) 0.6954(5) 0.2235(3) 0.0451(16) Uani 1 1 d .
C10 C 0.6300(4) 0.6253(4) 0.2209(3) 0.0403(15) Uani 1 1 d .
C11 C 0.4926(4) 0.6156(5) 0.2610(4) 0.067(2) Uani 1 1 d .
H11A H 0.4929 0.5889 0.3057 0.101 Uiso 1 1 calc R
H11B H 0.4867 0.5655 0.2284 0.101 Uiso 1 1 calc R
H11C H 0.4523 0.6599 0.2570 0.101 Uiso 1 1 calc R
C12 C 0.5284(5) 0.8331(5) 0.2989(4) 0.074(2) Uani 1 1 d .
H12A H 0.5323 0.8262 0.3470 0.110 Uiso 1 1 calc R
H12B H 0.4786 0.8196 0.2850 0.110 Uiso 1 1 calc R
H12C H 0.5409 0.8973 0.2864 0.110 Uiso 1 1 calc R
C13 C 0.6986(5) 0.8718(5) 0.2652(4) 0.079(3) Uani 1 1 d .
H13A H 0.7181 0.8691 0.3103 0.118 Uiso 1 1 calc R
H13B H 0.6655 0.9251 0.2614 0.118 Uiso 1 1 calc R
H13C H 0.7385 0.8789 0.2336 0.118 Uiso 1 1 calc R
C14 C 0.7674(4) 0.6786(6) 0.2082(4) 0.078(2) Uani 1 1 d .
H14A H 0.7922 0.6571 0.2484 0.116 Uiso 1 1 calc R
H14B H 0.7896 0.7368 0.1928 0.116 Uiso 1 1 calc R
H14C H 0.7716 0.6308 0.1737 0.116 Uiso 1 1 calc R
C15 C 0.6382(5) 0.5230(4) 0.1997(3) 0.067(2) Uani 1 1 d .
H15A H 0.6524 0.4852 0.2380 0.101 Uiso 1 1 calc R
H15B H 0.6755 0.5183 0.1653 0.101 Uiso 1 1 calc R
H15C H 0.5919 0.5001 0.1822 0.101 Uiso 1 1 calc R
O1 O 0.4252(3) 0.7655(4) -0.0681(3) 0.0824(18) Uani 1 1 d .
O2 O 0.3806(3) 0.7942(4) 0.1537(3) 0.0785(16) Uani 1 1 d .
O3 O 0.4726(3) 0.5385(4) 0.0816(3) 0.0864(18) Uani 1 1 d .

loop_
_atom_site_aniso_label
_atom_site_aniso_U_11
_atom_site_aniso_U_22
_atom_site_aniso_U_33
_atom_site_aniso_U_23
_atom_site_aniso_U_13
_atom_site_aniso_U_12
Ir1 0.03135(14) 0.03549(13) 0.03203(13) 0.00203(9) -0.00055(10) 0.00126(10)
Fe1 0.0270(5) 0.0440(5) 0.0457(5) 0.0010(4) -0.0041(4) 0.0010(4)
Se1 0.0323(3) 0.0301(3) 0.0375(3) -0.0015(2) -0.0016(3) 0.0025(2)
Se2 0.0367(4) 0.0370(3) 0.0408(3) -0.0019(2) 0.0015(3) 0.0093(3)
B3 0.050(5) 0.042(4) 0.033(4) 0.006(3) -0.014(3) -0.003(3)
B4 0.047(5) 0.049(4) 0.032(4) -0.008(3) -0.001(3) -0.007(3)
B5 0.028(4) 0.045(4) 0.048(4) -0.001(3) 0.005(3) -0.003(3)
B6 0.030(4) 0.038(4) 0.037(4) 0.000(3) -0.007(3) -0.001(3)
B7 0.060(5) 0.031(3) 0.040(4) 0.007(3) -0.009(4) 0.004(3)
B8 0.062(6) 0.046(4) 0.036(4) 0.006(3) -0.009(4) -0.008(4)
B9 0.058(6) 0.050(4) 0.041(4) -0.001(3) 0.006(4) -0.006(4)
B10 0.036(5) 0.052(4) 0.046(4) 0.001(3) -0.004(3) -0.013(3)
B11 0.044(5) 0.038(4) 0.049(4) -0.003(3) -0.006(4) -0.006(3)
B12 0.062(6) 0.045(4) 0.045(4) 0.004(3) -0.003(4) -0.010(4)
C1 0.026(3) 0.037(3) 0.028(3) -0.002(2) -0.001(2) -0.001(2)
C2 0.032(4) 0.030(3) 0.034(3) 0.002(2) -0.003(3) 0.000(2)
C3 0.036(4) 0.076(5) 0.049(4) -0.005(3) -0.004(3) -0.001(3)
C4 0.037(4) 0.060(4) 0.053(4) 0.005(3) -0.004(3) -0.004(3)
C5 0.037(5) 0.058(5) 0.078(5) 0.003(4) -0.003(4) -0.004(3)
C6 0.051(4) 0.039(3) 0.034(3) 0.008(2) 0.002(3) -0.001(3)
C7 0.056(5) 0.040(3) 0.038(3) 0.005(3) 0.005(3) 0.001(3)
C8 0.069(5) 0.050(4) 0.027(3) 0.007(3) -0.010(3) -0.018(3)
C9 0.043(4) 0.062(4) 0.031(3) 0.010(3) -0.003(3) 0.011(3)
C10 0.050(4) 0.039(3) 0.032(3) 0.009(2) -0.001(3) 0.009(3)
C11 0.061(6) 0.069(5) 0.072(5) 0.014(4) 0.010(4) -0.017(4)
C12 0.100(7) 0.054(4) 0.067(5) -0.006(4) 0.021(5) 0.020(4)
C13 0.106(8) 0.080(5) 0.051(5) 0.005(4) -0.012(5) -0.043(5)
C14 0.039(5) 0.132(7) 0.061(5) 0.016(5) -0.005(4) 0.015(5)
C15 0.094(7) 0.051(4) 0.056(4) -0.004(3) -0.011(4) 0.021(4)
O1 0.053(4) 0.142(5) 0.052(3) 0.000(3) -0.013(3) -0.006(3)
O2 0.051(4) 0.100(4) 0.085(4) -0.010(3) 0.025(3) 0.001(3)
O3 0.069(4) 0.053(3) 0.138(5) 0.007(3) -0.009(4) -0.013(3)

loop_
_atom_type_symbol
_atom_type_description
_atom_type_scat_dispersion_real
_atom_type_scat_dispersion_imag
_atom_type_scat_source
C C 0.0033 0.0016 'International Tables Vol C Tables 4.2.6.8 and 6.1.1.4'
H H 0.0000 0.0000 'International Tables Vol C Tables 4.2.6.8 and 6.1.1.4'
B B 0.0013 0.0007 'International Tables Vol C Tables 4.2.6.8 and 6.1.1.4'
Fe Fe 0.3463 0.8444 'International Tables Vol C Tables 4.2.6.8 and 6.1.1.4'
Se Se -0.0929 2.2259 'International Tables Vol C Tables 4.2.6.8 and 6.1.1.4'
Ir Ir -1.4442 7.9887 'International Tables Vol C Tables 4.2.6.8 and 6.1.1.4'
O O 0.0106 0.0060 'International Tables Vol C Tables 4.2.6.8 and 6.1.1.4'

loop_
_geom_angle_atom_site_label_1
_geom_angle_atom_site_label_2
_geom_angle_atom_site_label_3
_geom_angle
C10 Ir1 C8 63.9(2)
C10 Ir1 C7 64.2(2)
C8 Ir1 C7 38.2(2)
C10 Ir1 C9 38.6(2)
C8 Ir1 C9 38.0(2)
C7 Ir1 C9 64.1(2)
C10 Ir1 C6 37.9(2)
C8 Ir1 C6 63.3(2)
C7 Ir1 C6 38.1(2)
C9 Ir1 C6 63.7(2)
C10 Ir1 Se2 171.91(15)
C8 Ir1 Se2 110.16(17)
C7 Ir1 Se2 107.72(15)
C9 Ir1 Se2 139.56(17)
C6 Ir1 Se2 135.25(16)
C10 Ir1 Se1 106.47(15)
C8 Ir1 Se1 139.9(2)
C7 Ir1 Se1 170.64(15)
C9 Ir1 Se1 109.34(16)
C6 Ir1 Se1 133.80(15)
Se2 Ir1 Se1 81.61(3)
C10 Ir1 Fe1 126.02(17)
C8 Ir1 Fe1 160.8(2)
C7 Ir1 Fe1 126.82(19)
C9 Ir1 Fe1 159.86(17)
C6 Ir1 Fe1 113.00(17)
Se2 Ir1 Fe1 57.88(3)
Se1 Ir1 Fe1 57.27(3)
C5 Fe1 C4 91.8(3)
C5 Fe1 C3 98.6(3)
C4 Fe1 C3 99.4(3)
C5 Fe1 Se1 86.4(2)
C4 Fe1 Se1 153.3(2)
C3 Fe1 Se1 107.2(2)
C5 Fe1 Se2 150.8(2)
C4 Fe1 Se2 86.4(2)
C3 Fe1 Se2 110.5(2)
Se1 Fe1 Se2 82.42(4)
C5 Fe1 Ir1 93.1(2)
C4 Fe1 Ir1 95.1(2)
C3 Fe1 Ir1 161.0(2)
Se1 Fe1 Ir1 58.54(3)
Se2 Fe1 Ir1 58.07(3)
C1 Se1 Fe1 103.36(16)
C1 Se1 Ir1 103.32(14)
Fe1 Se1 Ir1 64.19(3)
C2 Se2 Fe1 103.62(15)
C2 Se2 Ir1 103.56(15)
Fe1 Se2 Ir1 64.05(3)
C2 B3 C1 55.7(3)
C2 B3 B8 105.7(5)
C1 B3 B8 105.2(5)
C2 B3 B7 58.5(3)
C1 B3 B7 103.7(5)
B8 B3 B7 61.5(4)
C2 B3 B4 104.1(5)
C1 B3 B4 58.7(4)
B8 B3 B4 60.7(4)
B7 B3 B4 109.3(5)
C2 B3 H3 125.1
C1 B3 H3 125.5
B8 B3 H3 121.7
B7 B3 H3 121.6
B4 B3 H3 121.7
C1 B4 B5 58.1(3)
C1 B4 B3 59.5(4)
B5 B4 B3 108.2(5)
C1 B4 B9 104.5(4)
B5 B4 B9 60.4(4)
B3 B4 B9 107.5(5)
C1 B4 B8 104.3(5)
B5 B4 B8 108.4(5)
B3 B4 B8 58.7(4)
B9 B4 B8 60.4(4)
C1 B4 H4 124.9
B5 B4 H4 121.2
B3 B4 H4 121.7
B9 B4 H4 122.3
B8 B4 H4 122.7
C1 B5 B6 60.2(4)
C1 B5 B4 59.4(4)
B6 B5 B4 110.1(5)
C1 B5 B10 104.9(5)
B6 B5 B10 59.2(4)
B4 B5 B10 108.4(5)
C1 B5 B9 105.0(5)
B6 B5 B9 108.4(5)
B4 B5 B9 59.8(4)
B10 B5 B9 60.2(4)
C1 B5 H5 124.1
B6 B5 H5 120.5
B4 B5 H5 120.7
B10 B5 H5 122.7
B9 B5 H5 122.5
C1 B6 C2 55.3(3)
C1 B6 B10 104.2(5)
C2 B6 B10 104.5(5)
C1 B6 B5 57.8(3)
C2 B6 B5 102.7(4)
B10 B6 B5 60.7(4)
C1 B6 B11 103.2(4)
C2 B6 B11 58.4(4)
B10 B6 B11 60.9(4)
B5 B6 B11 108.5(5)
C1 B6 H6 126.0
C2 B6 H6 125.8
B10 B6 H6 122.3
B5 B6 H6 122.4
B11 B6 H6 121.9
C2 B7 B3 59.7(3)
C2 B7 B12 104.7(5)
B3 B7 B12 107.3(5)
C2 B7 B11 58.7(4)
B3 B7 B11 108.6(5)
B12 B7 B11 60.2(4)
C2 B7 B8 104.3(5)
B3 B7 B8 58.4(4)
B12 B7 B8 60.2(4)
B11 B7 B8 108.1(6)
C2 B7 H7 124.5
B3 B7 H7 121.6
B12 B7 H7 122.4
B11 B7 H7 121.1
B8 B7 H7 123.0
B3 B8 B4 60.6(4)
B3 B8 B9 108.5(5)
B4 B8 B9 59.7(4)
B3 B8 B12 107.8(5)
B4 B8 B12 107.9(5)
B9 B8 B12 60.4(4)
B3 B8 B7 60.0(4)
B4 B8 B7 108.0(5)
B9 B8 B7 107.8(5)
B12 B8 B7 59.2(4)
B3 B8 H8 121.4
B4 B8 H8 121.6
B9 B8 H8 121.5
B12 B8 H8 122.0
B7 B8 H8 122.1
B4 B9 B5 59.8(4)
B4 B9 B8 59.8(4)
B5 B9 B8 107.4(5)
B4 B9 B10 108.0(5)
B5 B9 B10 59.8(4)
B8 B9 B10 108.1(5)
B4 B9 B12 107.5(6)
B5 B9 B12 107.2(5)
B8 B9 B12 59.8(4)
B10 B9 B12 60.0(4)
B4 B9 H9 121.9
B5 B9 H9 122.3
B8 B9 H9 121.8
B10 B9 H9 121.5
B12 B9 H9 122.1
B6 B10 B5 60.0(4)
B6 B10 B11 60.0(4)
B5 B10 B11 107.3(5)
B6 B10 B9 108.8(5)
B5 B10 B9 60.0(4)
B11 B10 B9 108.2(5)
B6 B10 B12 108.2(5)
B5 B10 B12 107.6(5)
B11 B10 B12 59.8(4)
B9 B10 B12 60.2(4)
B6 B10 H10 121.3
B5 B10 H10 122.2
B11 B10 H10 122.0
B9 B10 H10 121.2
B12 B10 H10 121.8
C2 B11 B6 60.2(3)
C2 B11 B12 103.9(5)
B6 B11 B12 108.0(5)
C2 B11 B10 104.6(5)
B6 B11 B10 59.1(4)
B12 B11 B10 60.4(4)
C2 B11 B7 58.3(4)
B6 B11 B7 109.1(5)
B12 B11 B7 59.4(4)
B10 B11 B7 107.8(5)
C2 B11 H11 124.8
B6 B11 H11 120.8
B12 B11 H11 122.8
B10 B11 H11 122.7
B7 B11 H11 121.4
B7 B12 B11 60.5(4)
B7 B12 B8 60.6(4)
B11 B12 B8 108.6(5)
B7 B12 B10 108.3(5)
B11 B12 B10 59.8(4)
B8 B12 B10 107.8(5)
B7 B12 B9 108.3(5)
B11 B12 B9 107.8(5)
B8 B12 B9 59.7(4)
B10 B12 B9 59.7(4)
B7 B12 H12 121.2
B11 B12 H12 121.5
B8 B12 H12 121.5
B10 B12 H12 121.9
B9 B12 H12 122.0
C2 C1 B5 112.0(4)
C2 C1 B4 111.8(4)
B5 C1 B4 62.6(4)
C2 C1 B3 62.1(3)
B5 C1 B3 113.7(5)
B4 C1 B3 61.8(4)
C2 C1 B6 62.6(3)
B5 C1 B6 62.0(4)
B4 C1 B6 114.2(4)
B3 C1 B6 115.3(4)
C2 C1 Se1 113.6(3)
B5 C1 Se1 122.4(4)
B4 C1 Se1 125.0(4)
B3 C1 Se1 117.7(4)
B6 C1 Se1 113.3(3)
C1 C2 B7 111.6(4)
C1 C2 B11 111.1(5)
B7 C2 B11 63.0(4)
C1 C2 B3 62.2(3)
B7 C2 B3 61.8(4)
B11 C2 B3 113.8(5)
C1 C2 B6 62.0(3)
B7 C2 B6 114.0(5)
B11 C2 B6 61.4(4)
B3 C2 B6 114.9(5)
C1 C2 Se2 113.0(3)
B7 C2 Se2 125.2(4)
B11 C2 Se2 123.9(4)
B3 C2 Se2 116.5(4)
B6 C2 Se2 114.2(3)
O1 C3 Fe1 176.3(7)
O2 C4 Fe1 177.0(7)
O3 C5 Fe1 177.8(7)
C10 C6 C7 108.5(6)
C10 C6 C11 125.5(6)
C7 C6 C11 126.0(6)
C10 C6 Ir1 69.8(3)
C7 C6 Ir1 70.2(3)
C11 C6 Ir1 127.9(5)
C8 C7 C6 107.2(5)
C8 C7 C12 126.5(6)
C6 C7 C12 125.8(6)
C8 C7 Ir1 70.9(3)
C6 C7 Ir1 71.7(3)
C12 C7 Ir1 128.3(5)
C9 C8 C7 109.1(5)
C9 C8 C13 125.7(7)
C7 C8 C13 125.1(7)
C9 C8 Ir1 71.4(3)
C7 C8 Ir1 71.0(3)
C13 C8 Ir1 126.9(4)
C8 C9 C10 107.0(6)
C8 C9 C14 126.5(7)
C10 C9 C14 126.3(6)
C8 C9 Ir1 70.6(3)
C10 C9 Ir1 69.9(3)
C14 C9 Ir1 129.4(4)
C6 C10 C9 108.1(5)
C6 C10 C15 125.7(6)
C9 C10 C15 126.0(6)
C6 C10 Ir1 72.3(3)
C9 C10 Ir1 71.5(3)
C15 C10 Ir1 126.6(4)
C6 C11 H11A 109.5
C6 C11 H11B 109.5
H11A C11 H11B 109.5
C6 C11 H11C 109.5
H11A C11 H11C 109.5
H11B C11 H11C 109.5
C7 C12 H12A 109.5
C7 C12 H12B 109.5
H12A C12 H12B 109.5
C7 C12 H12C 109.5
H12A C12 H12C 109.5
H12B C12 H12C 109.5
C8 C13 H13A 109.5
C8 C13 H13B 109.5
H13A C13 H13B 109.5
C8 C13 H13C 109.5
H13A C13 H13C 109.5
H13B C13 H13C 109.5
C9 C14 H14A 109.5
C9 C14 H14B 109.5
H14A C14 H14B 109.5
C9 C14 H14C 109.5
H14A C14 H14C 109.5
H14B C14 H14C 109.5
C10 C15 H15A 109.5
C10 C15 H15B 109.5
H15A C15 H15B 109.5
C10 C15 H15C 109.5
H15A C15 H15C 109.5
H15B C15 H15C 109.5

loop_
_geom_bond_atom_site_label_1
_geom_bond_atom_site_label_2
_geom_bond_distance
Ir1 C10 2.171(5)
Ir1 C8 2.183(6)
Ir1 C7 2.184(6)
Ir1 C9 2.193(6)
Ir1 C6 2.203(5)
Ir1 Se2 2.4316(9)
Ir1 Se1 2.4411(10)
Ir1 Fe1 2.5762(11)
Fe1 C5 1.780(7)
Fe1 C4 1.783(8)
Fe1 C3 1.808(7)
Fe1 Se1 2.4072(13)
Fe1 Se2 2.4265(12)
Se1 C1 1.996(5)
Se2 C2 1.991(6)
B3 C2 1.718(8)
B3 C1 1.720(8)
B3 B8 1.725(10)
B3 B7 1.754(9)
B3 B4 1.759(11)
B3 H3 1.1000
B4 C1 1.705(8)
B4 B5 1.759(10)
B4 B9 1.760(11)
B4 B8 1.761(10)
B4 H4 1.1000
B5 C1 1.682(9)
B5 B6 1.755(9)
B5 B10 1.767(9)
B5 B9 1.771(10)
B5 H5 1.1000
B6 C1 1.725(8)
B6 C2 1.735(8)
B6 B10 1.741(9)
B6 B11 1.756(9)
B6 H6 1.1000
B7 C2 1.696(8)
B7 B12 1.756(11)
B7 B11 1.776(10)
B7 B8 1.780(10)
B7 H7 1.1000
B8 B9 1.771(12)
B8 B12 1.773(10)
B8 H8 1.1000
B9 B10 1.775(10)
B9 B12 1.784(11)
B9 H9 1.1000
B10 B11 1.771(11)
B10 B12 1.780(11)
B10 H10 1.1000
B11 C2 1.703(9)
B11 B12 1.771(10)
B11 H11 1.1000
B12 H12 1.1000
C1 C2 1.607(7)
C3 O1 1.140(8)
C4 O2 1.131(8)
C5 O3 1.141(8)
C6 C10 1.421(8)
C6 C7 1.431(7)
C6 C11 1.516(9)
C7 C8 1.428(9)
C7 C12 1.508(9)
C8 C9 1.425(9)
C8 C13 1.511(8)
C9 C10 1.443(9)
C9 C14 1.477(9)
C10 C15 1.501(8)
C11 H11A 0.9600
C11 H11B 0.9600
C11 H11C 0.9600
C12 H12A 0.9600
C12 H12B 0.9600
C12 H12C 0.9600
C13 H13A 0.9600
C13 H13B 0.9600
C13 H13C 0.9600
C14 H14A 0.9600
C14 H14B 0.9600
C14 H14C 0.9600
C15 H15A 0.9600
C15 H15B 0.9600
C15 H15C 0.9600
